data_4023941
loop_
_publ_author_name
'Amos B. Smith, III'
'L\'aszl\'o K\"urti'
'Akin H. Davulcu'
'Young Shin Cho'
'Kazuyuki Ohmoto'

_publ_contact_author_address
;Department of Chemistry
University of Pennsylvania
Philadelphia, PA 19104-6323
(215) 898-4860 (TEL)
(215) 898-5129 (FAX) 
;
_publ_contact_author_email smithab@sas.upenn.edu
_publ_contact_author_fax '(215) 898-5129'
_publ_contact_author_name 'Smith, A.B., III'
_publ_contact_author_phone '(215) 898-4860'
_publ_section_title
;
 Indole Diterpene Synthetic Studies: Development of a Second-Generation
 Synthetic Strategy for (+)-Nodulisporic Acids A and B
;
_journal_name_full 'Journal of Organic Chemistry'
_journal_page_first 4611
_journal_page_last 4620
_journal_paper_doi 10.1021/jo062423a
_journal_volume 72
_journal_year 2007
_chemical_formula_sum 'C27 H29 N O'
_chemical_formula_weight 383.51
_space_group_IT_number 5
_symmetry_cell_setting monoclinic
_symmetry_Int_Tables_number 5
_symmetry_space_group_name_Hall 'C 2y'
_symmetry_space_group_name_H-M 'C 1 2 1'
_atom_sites_solution_hydrogens geom
_atom_sites_solution_primary direct
_audit_creation_method SHELXL-97
_cell_angle_alpha 90.00
_cell_angle_beta 101.249(4)
_cell_angle_gamma 90.00
_cell_formula_units_Z 4
_cell_length_a 18.451(3)
_cell_length_b 8.1850(10)
_cell_length_c 13.7757(17)
_cell_measurement_temperature 143(1)
_cell_volume 2040.4(4)
_computing_data_collection 'CrystalClear (Rigaku, 1999)'
_computing_data_reduction 'CrystalClear (Rigaku, 1999)'
_computing_structure_refinement 'SHELXL-97 (Sheldrick, 1997)'
_computing_structure_solution 'SIR97 (Altomare, 1999)'
_diffrn_ambient_temperature 143(1)
_diffrn_measured_fraction_theta_full 0.993
_diffrn_measured_fraction_theta_max 0.993
_diffrn_measurement_device 'CCD Area Detector'
_diffrn_measurement_device_type 'Rigaku Mercury'
_diffrn_measurement_method 'phi and omega rotations'
_diffrn_radiation_monochromator graphite
_diffrn_radiation_source 'rotating anode'
_diffrn_radiation_type MoK\a
_diffrn_radiation_wavelength 0.71069
_diffrn_reflns_av_R_equivalents 0.0420
_diffrn_reflns_av_sigmaI/netI 0.0569
_diffrn_reflns_limit_h_max 21
_diffrn_reflns_limit_h_min -21
_diffrn_reflns_limit_k_max 9
_diffrn_reflns_limit_k_min -8
_diffrn_reflns_limit_l_max 16
_diffrn_reflns_limit_l_min -16
_diffrn_reflns_number 5590
_diffrn_reflns_theta_full 25.03
_diffrn_reflns_theta_max 25.03
_diffrn_reflns_theta_min 2.73
_exptl_absorpt_coefficient_mu 0.075
_exptl_absorpt_correction_T_max 1.0000
_exptl_absorpt_correction_T_min 0.8486
_exptl_absorpt_correction_type multi-scan
_exptl_crystal_density_diffrn 1.248
_exptl_crystal_F_000 824
_exptl_crystal_size_max 0.46
_exptl_crystal_size_mid 0.30
_exptl_crystal_size_min 0.08
_refine_diff_density_max 0.113
_refine_diff_density_min -0.153
_refine_diff_density_rms 0.030
_refine_ls_abs_structure_details 'Flack H D (1983), Acta Cryst. A39, 876-881'
_refine_ls_abs_structure_Flack -0.8(13)
_refine_ls_extinction_method none
_refine_ls_goodness_of_fit_ref 0.993
_refine_ls_hydrogen_treatment constr
_refine_ls_matrix_type full
_refine_ls_number_parameters 265
_refine_ls_number_reflns 3028
_refine_ls_number_restraints 1
_refine_ls_restrained_S_all 0.993
_refine_ls_R_factor_all 0.0346
_refine_ls_R_factor_gt 0.0313
_refine_ls_shift/su_max 0.000
_refine_ls_shift/su_mean 0.000
_refine_ls_structure_factor_coef Fsqd
_refine_ls_weighting_details 'calc w=1/[\s^2^(Fo^2^)+(0.0402P)^2^+0.0000P] where P=(Fo^2^+2Fc^2^)/3'
_refine_ls_weighting_scheme calc
_refine_ls_wR_factor_gt 0.0708
_refine_ls_wR_factor_ref 0.0724
_reflns_number_gt 2709
_reflns_number_total 3028
_reflns_threshold_expression >2sigma(I)
_cod_data_source_file jo062423asi20061218_094340.cif
_cod_data_source_block shelxl
_cod_original_sg_symbol_H-M 'C 2      '
_cod_database_code 4023941

loop_
_symmetry_equiv_pos_as_xyz
'x, y, z'
'-x, y, -z'
'x+1/2, y+1/2, z'
'-x+1/2, y+1/2, -z'

loop_
_atom_site_label
_atom_site_type_symbol
_atom_site_fract_x
_atom_site_fract_y
_atom_site_fract_z
_atom_site_U_iso_or_equiv
_atom_site_adp_type
_atom_site_occupancy
_atom_site_symmetry_multiplicity
_atom_site_calc_flag
_atom_site_refinement_flags
_atom_site_disorder_assembly
_atom_site_disorder_group
C1 C 0.75406(10) 0.0099(2) 0.63631(12) 0.0347(4) Uani 1 1 d . . .
H1A H 0.7141 -0.0414 0.5903 0.046 Uiso 1 1 calc R . .
H1B H 0.7589 -0.0426 0.7004 0.046 Uiso 1 1 calc R . .
C2 C 0.82878(10) 0.0011(2) 0.59702(13) 0.0362(4) Uani 1 1 d . . .
H2A H 0.8653 -0.0629 0.6414 0.048 Uiso 1 1 calc R . .
H2B H 0.8209 -0.0477 0.5316 0.048 Uiso 1 1 calc R . .
C3 C 0.85379(10) 0.1778(2) 0.59374(11) 0.0317(5) Uani 1 1 d . . .
C4 C 0.91290(10) 0.2644(2) 0.57290(12) 0.0359(5) Uani 1 1 d . . .
H4 H 0.9514 0.2115 0.5511 0.048 Uiso 1 1 calc R . .
C5 C 0.91356(10) 0.4361(2) 0.58558(12) 0.0359(4) Uani 1 1 d . . .
H5 H 0.9533 0.4941 0.5707 0.048 Uiso 1 1 calc R . .
C6 C 0.85860(9) 0.5238(3) 0.61886(11) 0.0334(4) Uani 1 1 d . . .
H6 H 0.8622 0.6366 0.6265 0.044 Uiso 1 1 calc R . .
C7 C 0.79717(9) 0.4382(2) 0.64081(12) 0.0304(4) Uani 1 1 d . . .
C8 C 0.80055(10) 0.2707(2) 0.62324(11) 0.0307(4) Uani 1 1 d . . .
C9 C 0.72964(9) 0.4549(2) 0.67825(11) 0.0288(4) Uani 1 1 d . . .
C10 C 0.69863(9) 0.3012(2) 0.68009(11) 0.0292(4) Uani 1 1 d . . .
C11 C 0.62202(9) 0.3055(2) 0.70094(11) 0.0273(4) Uani 1 1 d . . .
C12 C 0.59863(10) 0.1735(2) 0.76658(13) 0.0365(5) Uani 1 1 d . . .
H12A H 0.6369 0.1593 0.8252 0.049 Uiso 1 1 calc R . .
H12B H 0.5925 0.0706 0.7310 0.049 Uiso 1 1 calc R . .
C13 C 0.52526(10) 0.2209(2) 0.79745(13) 0.0356(4) Uani 1 1 d . . .
H13A H 0.4854 0.2117 0.7402 0.047 Uiso 1 1 calc R . .
H13B H 0.5155 0.1439 0.8468 0.047 Uiso 1 1 calc R . .
C14 C 0.52510(10) 0.3937(2) 0.83939(11) 0.0295(4) Uani 1 1 d . . .
H14 H 0.5599 0.3921 0.9029 0.039 Uiso 1 1 calc R . .
C15 C 0.45050(9) 0.4416(2) 0.86281(11) 0.0290(4) Uani 1 1 d . . .
C16 C 0.40093(10) 0.3255(3) 0.88434(11) 0.0351(4) Uani 1 1 d . . .
H16 H 0.4128 0.2155 0.8808 0.047 Uiso 1 1 calc R . .
C17 C 0.33440(10) 0.3671(2) 0.91086(11) 0.0350(5) Uani 1 1 d . . .
H17 H 0.3026 0.2865 0.9252 0.047 Uiso 1 1 calc R . .
C18 C 0.31636(10) 0.5305(2) 0.91563(11) 0.0321(4) Uani 1 1 d . . .
C19 C 0.36367(10) 0.6483(2) 0.89062(12) 0.0340(4) Uani 1 1 d . . .
H19 H 0.3501 0.7578 0.8903 0.045 Uiso 1 1 calc R . .
C20 C 0.43073(10) 0.6067(2) 0.86611(11) 0.0294(4) Uani 1 1 d . . .
C21 C 0.47948(11) 0.7431(2) 0.84209(13) 0.0347(5) Uani 1 1 d . . .
H21A H 0.4848 0.8241 0.8944 0.046 Uiso 1 1 calc R . .
H21B H 0.4551 0.7955 0.7813 0.046 Uiso 1 1 calc R . .
C22 C 0.55631(10) 0.6886(2) 0.83004(12) 0.0321(4) Uani 1 1 d . . .
H22A H 0.5774 0.7708 0.7931 0.043 Uiso 1 1 calc R . .
H22B H 0.5880 0.6787 0.8948 0.043 Uiso 1 1 calc R . .
C23 C 0.55358(9) 0.5260(2) 0.77633(11) 0.0252(4) Uani 1 1 d . . .
H23 H 0.5191 0.5350 0.7128 0.034 Uiso 1 1 calc R . .
C24 C 0.62789(9) 0.4699(2) 0.75762(11) 0.0266(4) Uani 1 1 d . . .
H24 H 0.6571 0.4452 0.8233 0.035 Uiso 1 1 calc R . .
C25 C 0.67842(9) 0.5815(2) 0.70792(12) 0.0288(4) Uani 1 1 d . . .
H25A H 0.6506 0.6384 0.6509 0.038 Uiso 1 1 calc R . .
H25B H 0.7050 0.6602 0.7542 0.038 Uiso 1 1 calc R . .
C26 C 0.56818(9) 0.3136(2) 0.60031(11) 0.0350(4) Uani 1 1 d . . .
H26A H 0.5776 0.4109 0.5658 0.053 Uiso 1 1 calc R . .
H26B H 0.5183 0.3155 0.6109 0.053 Uiso 1 1 calc R . .
H26C H 0.5751 0.2195 0.5615 0.053 Uiso 1 1 calc R . .
C27 C 0.20766(10) 0.4693(3) 0.97846(13) 0.0427(5) Uani 1 1 d . . .
H27A H 0.1913 0.3904 0.9273 0.064 Uiso 1 1 calc R . .
H27B H 0.1655 0.5223 0.9958 0.064 Uiso 1 1 calc R . .
H27C H 0.2355 0.4152 1.0356 0.064 Uiso 1 1 calc R . .
N1 N 0.74132(8) 0.18733(18) 0.64375(10) 0.0326(4) Uani 1 1 d . . .
O1 O 0.25327(7) 0.58822(16) 0.94372(9) 0.0418(3) Uani 1 1 d . . .

loop_
_atom_site_aniso_label
_atom_site_aniso_U_11
_atom_site_aniso_U_22
_atom_site_aniso_U_33
_atom_site_aniso_U_23
_atom_site_aniso_U_13
_atom_site_aniso_U_12
C1 0.0419(11) 0.0257(10) 0.0356(9) -0.0012(8) 0.0053(8) -0.0032(9)
C2 0.0363(11) 0.0305(11) 0.0406(9) -0.0020(8) 0.0048(8) 0.0012(9)
C3 0.0340(11) 0.0327(12) 0.0256(9) 0.0025(8) -0.0007(8) 0.0018(9)
C4 0.0339(11) 0.0392(12) 0.0348(9) 0.0031(8) 0.0074(8) 0.0015(10)
C5 0.0305(10) 0.0397(12) 0.0377(9) 0.0108(9) 0.0069(8) -0.0053(10)
C6 0.0306(11) 0.0308(11) 0.0378(9) 0.0049(8) 0.0043(8) -0.0044(9)
C7 0.0279(10) 0.0299(11) 0.0317(8) 0.0031(8) 0.0013(7) -0.0044(9)
C8 0.0275(10) 0.0299(11) 0.0336(10) 0.0015(8) 0.0033(8) -0.0045(9)
C9 0.0273(9) 0.0256(10) 0.0321(9) 0.0030(8) 0.0023(7) -0.0029(9)
C10 0.0278(10) 0.0271(11) 0.0318(9) 0.0016(7) 0.0033(7) -0.0026(9)
C11 0.0257(9) 0.0227(10) 0.0322(8) 0.0006(7) 0.0024(7) -0.0052(8)
C12 0.0375(11) 0.0262(11) 0.0463(11) 0.0058(9) 0.0092(9) -0.0041(9)
C13 0.0375(11) 0.0268(11) 0.0443(10) 0.0052(8) 0.0122(8) -0.0039(9)
C14 0.0332(10) 0.0281(11) 0.0261(8) 0.0046(7) 0.0030(7) -0.0045(8)
C15 0.0352(10) 0.0296(11) 0.0220(8) 0.0013(7) 0.0048(7) -0.0045(9)
C16 0.0402(11) 0.0291(11) 0.0359(9) 0.0031(8) 0.0070(8) -0.0051(9)
C17 0.0357(11) 0.0326(12) 0.0362(9) 0.0021(8) 0.0057(8) -0.0103(10)
C18 0.0316(10) 0.0366(12) 0.0269(9) -0.0005(8) 0.0024(7) -0.0071(10)
C19 0.0413(11) 0.0300(11) 0.0312(9) -0.0047(8) 0.0079(8) -0.0038(9)
C20 0.0368(11) 0.0303(11) 0.0207(8) -0.0026(7) 0.0045(7) -0.0078(9)
C21 0.0465(12) 0.0285(11) 0.0314(9) -0.0053(8) 0.0134(8) -0.0072(9)
C22 0.0383(11) 0.0289(11) 0.0294(8) -0.0041(8) 0.0072(7) -0.0102(9)
C23 0.0277(9) 0.0234(9) 0.0232(7) -0.0004(7) 0.0019(7) -0.0043(8)
C24 0.0295(10) 0.0238(10) 0.0251(8) 0.0003(7) 0.0015(7) -0.0065(8)
C25 0.0288(10) 0.0234(10) 0.0333(9) -0.0003(7) 0.0041(7) -0.0068(8)
C26 0.0324(10) 0.0364(11) 0.0343(8) -0.0084(8) 0.0016(7) -0.0043(9)
C27 0.0357(11) 0.0428(12) 0.0505(11) 0.0049(9) 0.0104(9) -0.0088(10)
N1 0.0307(9) 0.0216(9) 0.0451(8) -0.0010(7) 0.0065(7) -0.0041(7)
O1 0.0350(7) 0.0364(8) 0.0569(8) 0.0015(6) 0.0163(6) -0.0069(6)

loop_
_atom_type_symbol
_atom_type_description
_atom_type_scat_dispersion_real
_atom_type_scat_dispersion_imag
_atom_type_scat_source
C C 0.0033 0.0016 'International Tables Vol C Tables 4.2.6.8 and 6.1.1.4'
H H 0.0000 0.0000 'International Tables Vol C Tables 4.2.6.8 and 6.1.1.4'
N N 0.0061 0.0033 'International Tables Vol C Tables 4.2.6.8 and 6.1.1.4'
O O 0.0106 0.0060 'International Tables Vol C Tables 4.2.6.8 and 6.1.1.4'

loop_
_geom_angle_atom_site_label_1
_geom_angle_atom_site_label_2
_geom_angle_atom_site_label_3
_geom_angle
_geom_angle_site_symmetry_1
_geom_angle_site_symmetry_3
_geom_angle_publ_flag
N1 C1 C2 103.33(14) . . ?
C3 C2 C1 104.88(14) . . ?
C8 C3 C4 114.83(17) . . ?
C8 C3 C2 106.31(15) . . ?
C4 C3 C2 138.83(17) . . ?
C3 C4 C5 118.27(17) . . ?
C6 C5 C4 124.29(17) . . ?
C5 C6 C7 118.76(19) . . ?
C8 C7 C6 112.62(16) . . ?
C8 C7 C9 103.02(15) . . ?
C6 C7 C9 144.33(19) . . ?
N1 C8 C3 115.79(16) . . ?
N1 C8 C7 113.01(15) . . ?
C3 C8 C7 131.14(17) . . ?
C10 C9 C7 108.01(16) . . ?
C10 C9 C25 109.61(14) . . ?
C7 C9 C25 142.12(17) . . ?
N1 C10 C9 109.92(14) . . ?
N1 C10 C11 135.66(16) . . ?
C9 C10 C11 113.01(15) . . ?
C10 C11 C12 118.94(14) . . ?
C10 C11 C26 107.19(12) . . ?
C12 C11 C26 110.89(14) . . ?
C10 C11 C24 98.15(13) . . ?
C12 C11 C24 108.47(12) . . ?
C26 C11 C24 112.69(14) . . ?
C11 C12 C13 110.45(15) . . ?
C14 C13 C12 113.77(15) . . ?
C15 C14 C13 112.72(14) . . ?
C15 C14 C23 111.07(14) . . ?
C13 C14 C23 114.23(12) . . ?
C16 C15 C20 117.74(16) . . ?
C16 C15 C14 121.87(17) . . ?
C20 C15 C14 120.37(15) . . ?
C17 C16 C15 122.68(19) . . ?
C18 C17 C16 118.87(18) . . ?
O1 C18 C17 124.64(16) . . ?
O1 C18 C19 115.96(17) . . ?
C17 C18 C19 119.40(17) . . ?
C20 C19 C18 121.59(18) . . ?
C19 C20 C15 119.63(16) . . ?
C19 C20 C21 117.99(17) . . ?
C15 C20 C21 122.37(15) . . ?
C20 C21 C22 114.40(16) . . ?
C23 C22 C21 111.48(14) . . ?
C24 C23 C22 113.79(14) . . ?
C24 C23 C14 107.58(14) . . ?
C22 C23 C14 108.85(12) . . ?
C23 C24 C11 111.86(13) . . ?
C23 C24 C25 122.45(14) . . ?
C11 C24 C25 106.09(12) . . ?
C9 C25 C24 100.15(13) . . ?
C8 N1 C10 105.99(14) . . ?
C8 N1 C1 109.42(14) . . ?
C10 N1 C1 143.20(15) . . ?
C18 O1 C27 116.43(15) . . ?

loop_
_geom_bond_atom_site_label_1
_geom_bond_atom_site_label_2
_geom_bond_distance
_geom_bond_site_symmetry_2
_geom_bond_publ_flag
C1 N1 1.478(2) . ?
C1 C2 1.578(2) . ?
C2 C3 1.521(3) . ?
C3 C8 1.365(2) . ?
C3 C4 1.377(2) . ?
C4 C5 1.416(3) . ?
C5 C6 1.391(2) . ?
C6 C7 1.414(2) . ?
C7 C8 1.396(3) . ?
C7 C9 1.445(2) . ?
C8 N1 1.364(2) . ?
C9 C10 1.385(2) . ?
C9 C25 1.512(2) . ?
C10 N1 1.376(2) . ?
C10 C11 1.497(2) . ?
C11 C12 1.525(2) . ?
C11 C26 1.541(2) . ?
C11 C24 1.548(2) . ?
C12 C13 1.546(2) . ?
C13 C14 1.528(2) . ?
C14 C15 1.525(2) . ?
C14 C23 1.543(2) . ?
C15 C16 1.390(2) . ?
C15 C20 1.403(2) . ?
C16 C17 1.390(2) . ?
C17 C18 1.383(3) . ?
C18 O1 1.380(2) . ?
C18 C19 1.388(2) . ?
C19 C20 1.387(2) . ?
C20 C21 1.511(2) . ?
C21 C22 1.526(2) . ?
C22 C23 1.519(2) . ?
C23 C24 1.515(2) . ?
C24 C25 1.556(2) . ?
C27 O1 1.429(2) . ?

loop_
_cod_related_entry_id
_cod_related_entry_database
_cod_related_entry_code
1 ChemSpider 21194055
